data_7248040
loop_
_publ_author_name
'Manurkar, Nagesh'
'Su, Hao'
'Arshad, Faiza'
'Li, Zhongkui'
'Li, Hui'

_publ_section_title
;
 Construction of MOF-74 analogues through pre-installation of functional
 ligands: efficient directional functionalization and properties
;
_journal_issue 11
_journal_name_full CrystEngComm
_journal_page_first 1540
_journal_page_last 1549
_journal_paper_doi 10.1039/D4CE00008K
_journal_volume 26
_journal_year 2024
_chemical_formula_moiety 'C9 H8 Cu F N O4'
_chemical_formula_sum 'C9 H8 Cu F N O4'
_chemical_formula_weight 276.70
_space_group_crystal_system monoclinic
_space_group_IT_number 14
_space_group_name_Hall '-P 2ybc'
_space_group_name_H-M_alt 'P 1 21/c 1'
_atom_sites_solution_hydrogens mixed
_audit_creation_date 2023-08-21
_audit_creation_method
;
Olex2 1.5
(compiled 2021.12.09 svn.r5202d8cf for OlexSys, GUI svn.r6439)
;
_audit_update_record
;
2023-08-23 deposited with the CCDC.	2024-01-19 downloaded from the CCDC.
;
_cell_angle_alpha 90
_cell_angle_beta 103.469(5)
_cell_angle_gamma 90
_cell_formula_units_Z 4
_cell_length_a 7.1182(12)
_cell_length_b 22.582(4)
_cell_length_c 5.9936(10)
_cell_measurement_reflns_used 4491
_cell_measurement_temperature 296.15
_cell_measurement_theta_max 29.192
_cell_measurement_theta_min 2.942
_cell_volume 936.9(3)
_computing_cell_refinement 'SAINT v8.34A (Bruker, 2013)'
_computing_data_reduction 'SAINT v8.34A (Bruker, 2013)'
_computing_molecular_graphics 'Olex2 1.5 (Dolomanov et al., 2009)'
_computing_publication_material 'Olex2 1.5 (Dolomanov et al., 2009)'
_computing_structure_refinement 'SHELXL 2014/7 (Sheldrick, 2015)'
_diffrn_ambient_temperature 296.15
_diffrn_measured_fraction_theta_full 1.000
_diffrn_measured_fraction_theta_max 0.918
_diffrn_measurement_device_type 'Bruker APEX-II CCD'
_diffrn_measurement_method '\f and \w scans'
_diffrn_radiation_type MoK\a
_diffrn_radiation_wavelength 0.71073
_diffrn_reflns_av_R_equivalents 0.0351
_diffrn_reflns_av_unetI/netI 0.0319
_diffrn_reflns_Laue_measured_fraction_full 1.000
_diffrn_reflns_Laue_measured_fraction_max 0.918
_diffrn_reflns_limit_h_max 10
_diffrn_reflns_limit_h_min -10
_diffrn_reflns_limit_k_max 31
_diffrn_reflns_limit_k_min -32
_diffrn_reflns_limit_l_max 8
_diffrn_reflns_limit_l_min -8
_diffrn_reflns_number 12871
_diffrn_reflns_point_group_measured_fraction_full 1.000
_diffrn_reflns_point_group_measured_fraction_max 0.918
_diffrn_reflns_theta_full 25.242
_diffrn_reflns_theta_max 31.674
_diffrn_reflns_theta_min 1.804
_diffrn_source_current 35.0
_diffrn_source_power 1.575
_diffrn_source_voltage 45.0
_diffrn_standards_number 0
_exptl_absorpt_coefficient_mu 2.344
_exptl_absorpt_correction_T_max 0.7463
_exptl_absorpt_correction_T_min 0.6057
_exptl_absorpt_correction_type multi-scan
_exptl_absorpt_process_details
;
SADABS-2014/5 (Bruker,2014/5) was used for absorption correction.
wR2(int) was 0.1359 before and 0.0462 after correction.
The Ratio of minimum to maximum transmission is 0.8116.
The \l/2 correction factor is 0.00150.
;
_exptl_crystal_colour 'metallic whiteish black'
_exptl_crystal_colour_lustre metallic
_exptl_crystal_colour_modifier whiteish
_exptl_crystal_colour_primary black
_exptl_crystal_density_diffrn 1.962
_exptl_crystal_description block
_exptl_crystal_F_000 556
_exptl_crystal_size_max 0.3
_exptl_crystal_size_mid 0.2
_exptl_crystal_size_min 0.1
_refine_diff_density_max 0.383
_refine_diff_density_min -0.404
_refine_diff_density_rms 0.074
_refine_ls_extinction_method none
_refine_ls_goodness_of_fit_ref 1.058
_refine_ls_hydrogen_treatment constr
_refine_ls_matrix_type full
_refine_ls_number_parameters 148
_refine_ls_number_reflns 2914
_refine_ls_number_restraints 1
_refine_ls_restrained_S_all 1.058
_refine_ls_R_factor_all 0.0488
_refine_ls_R_factor_gt 0.0324
_refine_ls_shift/su_max 0.000
_refine_ls_shift/su_mean 0.000
_refine_ls_structure_factor_coef Fsqd
_refine_ls_weighting_details 'w=1/[\s^2^(Fo^2^)+(0.0364P)^2^+0.2963P] where P=(Fo^2^+2Fc^2^)/3'
_refine_ls_weighting_scheme calc
_refine_ls_wR_factor_gt 0.0724
_refine_ls_wR_factor_ref 0.0780
_reflns_Friedel_coverage 0.000
_reflns_number_gt 2300
_reflns_number_total 2914
_reflns_threshold_expression 'I > 2\s(I)'
_cod_data_source_file d4ce00008k2.cif
_cod_data_source_block 1_a
_cod_depositor_comments 'Adding full bibliography for 7248040--7248042.cif.'
_cod_database_code 7248040
_shelx_shelxl_version_number 2014/7
_shelx_space_group_comment
;
The symmetry employed for this shelxl refinement is uniquely defined
by the following loop, which should always be used as a source of
symmetry information in preference to the above space-group names.
They are only intended as comments.
;
_shelx_estimated_absorpt_t_max 0.799
_shelx_estimated_absorpt_t_min 0.540
_olex2_refinement_description
;
1. Fixed Uiso
 At 1.2 times of:
  All C(H) groups, All C(H,H) groups
 At 1.5 times of:
  All O(H,H) groups
2. Restrained distances
 Cu01-H00A \\sim Cu01-H00B
 with sigma of 0.02
3.a Free rotating group:
 O004(H00A,H00B)
3.b Secondary CH2 refined with riding coordinates:
 C009(H00C,H00D)
3.c Aromatic/amide H refined with riding coordinates:
 C008(H008), C00D(H00E), C00F(H00F), C00G(H00G)
;
_olex2_submission_special_instructions 'No special instructions were received'

loop_
_space_group_symop_operation_xyz
'x, y, z'
'-x, y+1/2, -z+1/2'
'-x, -y, -z'
'x, -y-1/2, z-1/2'

loop_
_atom_site_label
_atom_site_type_symbol
_atom_site_fract_x
_atom_site_fract_y
_atom_site_fract_z
_atom_site_U_iso_or_equiv
_atom_site_adp_type
_atom_site_occupancy
_atom_site_site_symmetry_order
_atom_site_calc_flag
_atom_site_refinement_flags_posn
_atom_site_refinement_flags_adp
_atom_site_refinement_flags_occupancy
_atom_site_disorder_assembly
_atom_site_disorder_group
Cu01 Cu 0.16922(3) 0.30610(2) 0.05419(4) 0.02454(8) Uani 1 1 d D . . . .
O002 O 0.29662(18) 0.28223(6) -0.1887(2) 0.0257(3) Uani 1 1 d . . . . .
O003 O 0.03320(19) 0.34031(6) 0.2633(2) 0.0290(3) Uani 1 1 d . . . . .
O004 O -0.06323(19) 0.26001(6) -0.0642(2) 0.0282(3) Uani 1 1 d G . . . .
H00A H -0.0471 0.2276 -0.1293 0.042 Uiso 1 1 d DG U . . .
H00B H -0.1598 0.2761 -0.1544 0.042 Uiso 1 1 d DG U . . .
O005 O 0.5778(2) 0.29046(7) -0.2895(3) 0.0342(3) Uani 1 1 d . . . . .
F006 F 0.2717(3) 0.50588(7) 0.9370(3) 0.0608(4) Uani 1 1 d . . . . .
N007 N 0.3927(2) 0.35484(7) 0.1611(3) 0.0237(3) Uani 1 1 d . . . . .
C008 C 0.4180(3) 0.39382(8) 0.3201(3) 0.0259(4) Uani 1 1 d . . . . .
H008 H 0.5344 0.4144 0.3519 0.031 Uiso 1 1 calc R U . . .
C009 C 0.5445(3) 0.34275(9) 0.0391(3) 0.0271(4) Uani 1 1 d . . . . .
H00C H 0.6540 0.3244 0.1430 0.033 Uiso 1 1 calc R U . . .
H00D H 0.5877 0.3797 -0.0150 0.033 Uiso 1 1 calc R U . . .
C00A C 0.2800(3) 0.40844(8) 0.4544(3) 0.0248(4) Uani 1 1 d . . . . .
C00B C 0.4691(3) 0.30192(8) -0.1633(3) 0.0249(4) Uani 1 1 d . . . . .
C00C C 0.0981(3) 0.38037(8) 0.4234(3) 0.0253(4) Uani 1 1 d . . . . .
C00D C 0.3360(3) 0.45079(9) 0.6308(4) 0.0332(4) Uani 1 1 d . . . . .
H00E H 0.4560 0.4691 0.6534 0.040 Uiso 1 1 calc R U . . .
C00E C 0.2152(4) 0.46464(10) 0.7667(4) 0.0381(5) Uani 1 1 d . . . . .
C00F C -0.0192(3) 0.39555(9) 0.5749(4) 0.0334(4) Uani 1 1 d . . . . .
H00F H -0.1376 0.3767 0.5602 0.040 Uiso 1 1 calc R U . . .
C00G C 0.0370(3) 0.43746(10) 0.7436(4) 0.0391(5) Uani 1 1 d . . . . .
H00G H -0.0430 0.4474 0.8404 0.047 Uiso 1 1 calc R U . . .

loop_
_atom_site_aniso_label
_atom_site_aniso_U_11
_atom_site_aniso_U_22
_atom_site_aniso_U_33
_atom_site_aniso_U_23
_atom_site_aniso_U_13
_atom_site_aniso_U_12
Cu01 0.01791(12) 0.03360(14) 0.02273(13) -0.00625(10) 0.00598(9) -0.00270(9)
O002 0.0189(6) 0.0363(7) 0.0216(6) -0.0042(6) 0.0037(5) -0.0002(5)
O003 0.0224(7) 0.0345(7) 0.0317(7) -0.0089(6) 0.0098(6) -0.0024(5)
O004 0.0175(6) 0.0384(8) 0.0278(7) -0.0081(6) 0.0030(5) -0.0013(5)
O005 0.0214(7) 0.0530(9) 0.0290(7) -0.0075(6) 0.0074(6) 0.0038(6)
F006 0.0690(10) 0.0629(10) 0.0560(10) -0.0368(8) 0.0254(8) -0.0105(8)
N007 0.0199(7) 0.0274(8) 0.0241(8) -0.0008(6) 0.0059(6) 0.0004(6)
C008 0.0245(9) 0.0256(9) 0.0274(9) -0.0013(7) 0.0056(7) -0.0031(7)
C009 0.0194(8) 0.0326(10) 0.0304(10) -0.0058(8) 0.0081(7) -0.0009(7)
C00A 0.0288(9) 0.0230(8) 0.0236(9) 0.0003(7) 0.0081(7) 0.0020(7)
C00B 0.0189(8) 0.0304(9) 0.0240(9) 0.0020(7) 0.0020(7) 0.0043(7)
C00C 0.0257(9) 0.0260(9) 0.0246(9) 0.0022(7) 0.0067(7) 0.0056(7)
C00D 0.0384(11) 0.0298(10) 0.0321(11) -0.0056(8) 0.0096(9) -0.0018(8)
C00E 0.0501(13) 0.0344(11) 0.0309(11) -0.0118(9) 0.0117(10) 0.0009(10)
C00F 0.0289(10) 0.0389(11) 0.0344(11) -0.0039(9) 0.0113(9) 0.0035(8)
C00G 0.0408(12) 0.0462(13) 0.0333(11) -0.0079(10) 0.0149(10) 0.0095(10)

loop_
_atom_type_symbol
_atom_type_description
_atom_type_scat_dispersion_real
_atom_type_scat_dispersion_imag
_atom_type_scat_source
C C 0.0033 0.0016 'International Tables Vol C Tables 4.2.6.8 and 6.1.1.4'
H H 0.0000 0.0000 'International Tables Vol C Tables 4.2.6.8 and 6.1.1.4'
Cu Cu 0.3201 1.2651 'International Tables Vol C Tables 4.2.6.8 and 6.1.1.4'
F F 0.0171 0.0103 'International Tables Vol C Tables 4.2.6.8 and 6.1.1.4'
N N 0.0061 0.0033 'International Tables Vol C Tables 4.2.6.8 and 6.1.1.4'
O O 0.0106 0.0060 'International Tables Vol C Tables 4.2.6.8 and 6.1.1.4'

loop_
_geom_angle_atom_site_label_1
_geom_angle_atom_site_label_2
_geom_angle_atom_site_label_3
_geom_angle
_geom_angle_site_symmetry_1
_geom_angle_site_symmetry_3
_geom_angle_publ_flag
O003 Cu01 O002 171.06(6) . . ?
O003 Cu01 O004 86.43(6) . . ?
O003 Cu01 N007 93.23(6) . . ?
O004 Cu01 O002 94.77(6) . . ?
N007 Cu01 O002 85.12(6) . . ?
N007 Cu01 O004 177.09(6) . . ?
C00B O002 Cu01 114.33(12) . . ?
C00C O003 Cu01 127.36(12) . . ?
Cu01 O004 H00A 115.8 . . ?
Cu01 O004 H00B 119.8 . . ?
H00A O004 H00B 104.5 . . ?
C008 N007 Cu01 127.28(14) . . ?
C008 N007 C009 120.55(16) . . ?
C009 N007 Cu01 112.16(12) . . ?
N007 C008 H008 117.4 . . ?
N007 C008 C00A 125.17(18) . . ?
C00A C008 H008 117.4 . . ?
N007 C009 H00C 109.6 . . ?
N007 C009 H00D 109.6 . . ?
N007 C009 C00B 110.32(15) . . ?
H00C C009 H00D 108.1 . . ?
C00B C009 H00C 109.6 . . ?
C00B C009 H00D 109.6 . . ?
C00C C00A C008 123.00(17) . . ?
C00D C00A C008 117.45(18) . . ?
C00D C00A C00C 119.48(18) . . ?
O002 C00B C009 117.17(16) . . ?
O005 C00B O002 125.23(18) . . ?
O005 C00B C009 117.60(17) . . ?
O003 C00C C00A 123.80(17) . . ?
O003 C00C C00F 118.33(17) . . ?
C00F C00C C00A 117.86(18) . . ?
C00A C00D H00E 120.0 . . ?
C00E C00D C00A 119.9(2) . . ?
C00E C00D H00E 120.0 . . ?
F006 C00E C00G 118.5(2) . . ?
C00D C00E F006 119.3(2) . . ?
C00D C00E C00G 122.2(2) . . ?
C00C C00F H00F 119.1 . . ?
C00G C00F C00C 121.7(2) . . ?
C00G C00F H00F 119.1 . . ?
C00E C00G H00G 120.6 . . ?
C00F C00G C00E 118.7(2) . . ?
C00F C00G H00G 120.6 . . ?

loop_
_geom_bond_atom_site_label_1
_geom_bond_atom_site_label_2
_geom_bond_distance
_geom_bond_site_symmetry_2
_geom_bond_publ_flag
Cu01 O002 1.9616(13) . ?
Cu01 O003 1.9156(13) . ?
Cu01 O004 1.9436(14) . ?
Cu01 N007 1.9178(16) . ?
O002 C00B 1.281(2) . ?
O003 C00C 1.322(2) . ?
O004 H00A 0.8499 . ?
O004 H00B 0.8502 . ?
O005 C00B 1.229(2) . ?
F006 C00E 1.371(2) . ?
N007 C008 1.279(2) . ?
N007 C009 1.464(2) . ?
C008 H008 0.9300 . ?
C008 C00A 1.446(3) . ?
C009 H00C 0.9700 . ?
C009 H00D 0.9700 . ?
C009 C00B 1.519(3) . ?
C00A C00C 1.414(3) . ?
C00A C00D 1.412(3) . ?
C00C C00F 1.411(3) . ?
C00D H00E 0.9300 . ?
C00D C00E 1.352(3) . ?
C00E C00G 1.387(3) . ?
C00F H00F 0.9300 . ?
C00F C00G 1.375(3) . ?
C00G H00G 0.9300 . ?

loop_
_geom_torsion_atom_site_label_1
_geom_torsion_atom_site_label_2
_geom_torsion_atom_site_label_3
_geom_torsion_atom_site_label_4
_geom_torsion
_geom_torsion_site_symmetry_1
_geom_torsion_site_symmetry_2
_geom_torsion_site_symmetry_3
_geom_torsion_site_symmetry_4
_geom_torsion_publ_flag
Cu01 O002 C00B O005 176.85(16) . . . . ?
Cu01 O002 C00B C009 -3.2(2) . . . . ?
Cu01 O003 C00C C00A 5.2(3) . . . . ?
Cu01 O003 C00C C00F -173.86(14) . . . . ?
Cu01 N007 C008 C00A 0.7(3) . . . . ?
Cu01 N007 C009 C00B 9.00(19) . . . . ?
O003 C00C C00F C00G -179.0(2) . . . . ?
F006 C00E C00G C00F -179.2(2) . . . . ?
N007 C008 C00A C00C 0.1(3) . . . . ?
N007 C008 C00A C00D 177.05(19) . . . . ?
N007 C009 C00B O002 -3.8(2) . . . . ?
N007 C009 C00B O005 176.12(17) . . . . ?
C008 N007 C009 C00B -171.52(17) . . . . ?
C008 C00A C00C O003 -3.2(3) . . . . ?
C008 C00A C00C C00F 175.85(18) . . . . ?
C008 C00A C00D C00E -177.8(2) . . . . ?
C009 N007 C008 C00A -178.70(18) . . . . ?
C00A C00C C00F C00G 1.9(3) . . . . ?
C00A C00D C00E F006 -179.9(2) . . . . ?
C00A C00D C00E C00G 1.7(4) . . . . ?
C00C C00A C00D C00E -0.7(3) . . . . ?
C00C C00F C00G C00E -1.1(3) . . . . ?
C00D C00A C00C O003 179.94(18) . . . . ?
C00D C00A C00C C00F -1.0(3) . . . . ?
C00D C00E C00G C00F -0.8(4) . . . . ?
